data_4348936
loop_
_publ_author_name
'Boron, 3rd, Thaddeus T'
'Lutter, Jacob C.'
'Daly, Connor I.'
'Chow, Chun Y.'
'Davis, Andrew H.'
'Nimthong-Rold\'an, Arunpatcha'
'Zeller, Matthias'
'Kampf, Jeff W.'
'Zaleski, Curtis M.'
'Pecoraro, Vincent L.'

_publ_section_title
;
 The Nature of the Bridging Anion Controls the Single-Molecule Magnetic
 Properties of DyX<sub>4</sub>M 12-Metallacrown-4 Complexes.
;
_journal_issue 20
_journal_name_full 'Inorganic chemistry'
_journal_page_first 10597
_journal_page_last 10607
_journal_paper_doi 10.1021/acs.inorgchem.6b01832
_journal_volume 55
_journal_year 2016
_chemical_formula_moiety 'C56 H44 Dy K Mn4 N4 O24, 4(C3 H7 N O), 1.6(H2 O)'
_chemical_formula_sum 'C68 H75.2 Dy K Mn4 N8 O29.6'
_chemical_formula_weight 1899.52
_space_group_crystal_system monoclinic
_space_group_IT_number 7
_space_group_name_Hall 'P -2yac'
_space_group_name_H-M_alt 'P 1 n 1'
_atom_sites_solution_hydrogens mixed
_atom_sites_solution_primary direct
_atom_sites_solution_secondary difmap
_audit_creation_method SHELXL-2012
_cell_angle_alpha 90
_cell_angle_beta 96.893(2)
_cell_angle_gamma 90
_cell_formula_units_Z 2
_cell_length_a 14.1334(18)
_cell_length_b 16.628(2)
_cell_length_c 16.764(2)
_cell_measurement_reflns_used 9888
_cell_measurement_temperature 100(2)
_cell_measurement_theta_max 31.3042
_cell_measurement_theta_min 2.3518
_cell_volume 3911.2(8)
_computing_cell_refinement 'SAINT V8.18C (Bruker, 2012)'
_computing_data_collection 'Apex2 v2012.4-3 (Bruker, 2012)'
_computing_data_reduction 'SAINT V8.18C (Bruker, 2012)'
_computing_molecular_graphics 'Shelxtl (Bruker, 2003)'
_computing_publication_material 'Shelxtl (Bruker, 2003)'
_computing_structure_refinement
;  
SHELXL-2013 (Sheldrick, 2013), 
SHELXLE Rev609 (H\"ubschle et al., 2011)
;
_computing_structure_solution 'SHELXS-97 (Sheldrick, 2008)'
_diffrn_ambient_temperature 100(2)
_diffrn_measured_fraction_theta_full 0.999
_diffrn_measured_fraction_theta_max 0.935
_diffrn_measurement_device_type 'Bruker AXS SMART APEX CCD diffractometer'
_diffrn_measurement_method 'omega and phi scans'
_diffrn_radiation_type MoK\a
_diffrn_radiation_wavelength 0.71073
_diffrn_reflns_av_R_equivalents 0.0186
_diffrn_reflns_av_unetI/netI 0.0259
_diffrn_reflns_Laue_measured_fraction_full 0.999
_diffrn_reflns_Laue_measured_fraction_max 0.935
_diffrn_reflns_limit_h_max 20
_diffrn_reflns_limit_h_min -20
_diffrn_reflns_limit_k_max 24
_diffrn_reflns_limit_k_min -23
_diffrn_reflns_limit_l_max 23
_diffrn_reflns_limit_l_min -24
_diffrn_reflns_number 44663
_diffrn_reflns_point_group_measured_fraction_full 0.995
_diffrn_reflns_point_group_measured_fraction_max 0.885
_diffrn_reflns_theta_full 25.242
_diffrn_reflns_theta_max 31.450
_diffrn_reflns_theta_min 2.163
_diffrn_source 'fine focus sealed tube'
_exptl_absorpt_coefficient_mu 1.712
_exptl_absorpt_correction_T_max 0.8640
_exptl_absorpt_correction_T_min 0.6428
_exptl_absorpt_correction_type analytical
_exptl_absorpt_process_details 'Apex2 v2012.4-3 (Bruker, 2012)'
_exptl_crystal_colour black
_exptl_crystal_density_diffrn 1.613
_exptl_crystal_description plate
_exptl_crystal_F_000 1922
_exptl_crystal_size_max 0.432
_exptl_crystal_size_mid 0.353
_exptl_crystal_size_min 0.127
_refine_diff_density_max 2.136
_refine_diff_density_min -0.594
_refine_diff_density_rms 0.096
_refine_ls_abs_structure_details
;
 Flack x determined using 10165 quotients [(I+)-(I-)]/[(I+)+(I-)]
 (Parsons and Flack (2004), Acta Cryst. A60, s61).
;
_refine_ls_abs_structure_Flack -0.033(2)
_refine_ls_extinction_method none
_refine_ls_goodness_of_fit_ref 1.060
_refine_ls_hydrogen_treatment mixed
_refine_ls_matrix_type full
_refine_ls_number_parameters 1150
_refine_ls_number_reflns 22939
_refine_ls_number_restraints 162
_refine_ls_restrained_S_all 1.064
_refine_ls_R_factor_all 0.0315
_refine_ls_R_factor_gt 0.0292
_refine_ls_shift/su_max 0.003
_refine_ls_shift/su_mean 0.000
_refine_ls_structure_factor_coef Fsqd
_refine_ls_weighting_details
;
 w=1/[\s^2^(Fo^2^)+(0.0410P)^2^+3.9740P]
 where P=(Fo^2^+2Fc^2^)/3
;
_refine_ls_weighting_scheme calc
_refine_ls_wR_factor_gt 0.0745
_refine_ls_wR_factor_ref 0.0768
_reflns_Friedel_coverage 0.891
_reflns_Friedel_fraction_full 0.991
_reflns_Friedel_fraction_max 0.835
_reflns_number_gt 22026
_reflns_number_total 22939
_reflns_threshold_expression 'I > 2\s(I)'
_cod_data_source_file ic6b01832_si_002.cif
_cod_data_source_block 13mz129_0m
_cod_original_cell_volume 3911.2(9)
_cod_original_sg_symbol_H-M 'P n'
_cod_original_formula_sum 'C68 H75.20 Dy K Mn4 N8 O29.60'
_cod_database_code 4348936
_shelx_space_group_comment
;
The symmetry employed for this shelxl refinement is uniquely defined
by the following loop, which should always be used as a source of
symmetry information in preference to the above space-group names.
They are only intended as comments.
;
_shelx_estimated_absorpt_t_min 0.525
_shelx_estimated_absorpt_t_max 0.812
_shelxl_version_number 2012-9

loop_
_space_group_symop_operation_xyz
'x, y, z'
'x+1/2, -y, z+1/2'

loop_
_atom_site_label
_atom_site_type_symbol
_atom_site_fract_x
_atom_site_fract_y
_atom_site_fract_z
_atom_site_U_iso_or_equiv
_atom_site_adp_type
_atom_site_occupancy
_atom_site_site_symmetry_order
_atom_site_calc_flag
_atom_site_refinement_flags_posn
_atom_site_refinement_flags_adp
_atom_site_refinement_flags_occupancy
_atom_site_disorder_assembly
_atom_site_disorder_group
Dy1 Dy 0.74584(2) 0.74502(2) 0.18976(2) 0.01458(4) Uani 1 1 d . . . . .
Mn1 Mn 0.64758(4) 0.79971(3) 0.38273(3) 0.01464(10) Uani 1 1 d . . . . .
Mn2 Mn 0.66069(5) 0.54875(3) 0.26396(3) 0.01900(11) Uani 1 1 d . . . . .
Mn4 Mn 0.57401(4) 0.91423(3) 0.13130(3) 0.01719(11) Uani 1 1 d . . . . .
K1 K 0.47891(8) 0.72012(6) 0.20165(6) 0.03000(19) Uani 1 1 d D . . . .
Mn3 Mn 0.58132(10) 0.66196(4) 0.01347(4) 0.0214(2) Uani 0.906(4) 1 d D . P A 1
O17 O 0.7935(3) 0.7377(2) 0.0644(2) 0.0198(6) Uani 0.906(4) 1 d D . P A 1
O18 O 0.7134(4) 0.6683(2) -0.0359(2) 0.0322(9) Uani 0.906(4) 1 d D . P A 1
C43 C 0.7890(4) 0.6953(3) 0.0016(3) 0.0238(10) Uani 0.906(4) 1 d D U P A 1
C44 C 0.8827(5) 0.6758(3) -0.0300(3) 0.0359(13) Uani 0.906(4) 1 d D U P A 1
C45 C 0.9675(5) 0.6849(4) 0.0201(4) 0.0411(14) Uani 0.906(4) 1 d D U P A 1
H45 H 0.9670 0.7065 0.0725 0.049 Uiso 0.906(4) 1 calc R U P A 1
C46 C 1.0546(6) 0.6621(5) -0.0067(5) 0.056(2) Uani 0.906(4) 1 d D U P A 1
H46 H 1.1128 0.6674 0.0277 0.067 Uiso 0.906(4) 1 calc R U P A 1
C47 C 1.0540(7) 0.6321(5) -0.0834(5) 0.053(2) Uani 0.906(4) 1 d D U P A 1
H47 H 1.1126 0.6179 -0.1021 0.064 Uiso 0.906(4) 1 calc R U P A 1
C48 C 0.9720(6) 0.6224(4) -0.1324(4) 0.0446(17) Uani 0.906(4) 1 d D U P A 1
H48 H 0.9736 0.6006 -0.1846 0.053 Uiso 0.906(4) 1 calc R U P A 1
C49 C 0.8831(6) 0.6445(4) -0.1070(4) 0.0428(17) Uani 0.906(4) 1 d D U P A 1
H49 H 0.8254 0.6381 -0.1418 0.051 Uiso 0.906(4) 1 calc R U P A 1
O23 O 0.4332(4) 0.6416(3) 0.0601(3) 0.0542(11) Uani 1 1 d D . . . .
H23A H 0.418(7) 0.5899(17) 0.059(2) 0.081 Uiso 0.762(7) 1 d D U P B 1
H23B H 0.391(5) 0.658(3) 0.021(2) 0.081 Uiso 1 1 d D U . . .
H23C H 0.4738 0.6053 0.0518 0.081 Uiso 0.238(7) 1 d R U P B 2
Mn3B Mn 0.6250(10) 0.6682(4) 0.0127(4) 0.0214(2) Uani 0.094(4) 1 d D . P A 2
O17B O 0.832(3) 0.746(2) 0.0748(19) 0.0198(6) Uani 0.094(4) 1 d D . P A 2
O18B O 0.762(2) 0.664(3) -0.022(2) 0.0322(9) Uani 0.094(4) 1 d D . P A 2
C43B C 0.834(2) 0.697(3) 0.017(2) 0.0238(10) Uani 0.094(4) 1 d D . P A 2
C44B C 0.928(3) 0.676(4) -0.013(3) 0.0359(13) Uani 0.094(4) 1 d D . P A 2
C45B C 1.010(3) 0.703(4) 0.033(3) 0.0411(14) Uani 0.094(4) 1 d D . P A 2
H45B H 1.0054 0.7379 0.0777 0.049 Uiso 0.094(4) 1 calc R U P A 2
C46B C 1.099(3) 0.679(5) 0.012(4) 0.056(2) Uani 0.094(4) 1 d D . P A 2
H46B H 1.1565 0.6838 0.0477 0.067 Uiso 0.094(4) 1 calc R U P A 2
C47B C 1.097(4) 0.647(5) -0.064(4) 0.053(2) Uani 0.094(4) 1 d D . P A 2
H47B H 1.1567 0.6356 -0.0827 0.064 Uiso 0.094(4) 1 calc R U P A 2
C48B C 1.017(4) 0.630(5) -0.115(4) 0.0446(17) Uani 0.094(4) 1 d D . P A 2
H48B H 1.0213 0.6081 -0.1669 0.053 Uiso 0.094(4) 1 calc R U P A 2
C49B C 0.927(4) 0.645(4) -0.090(3) 0.0428(17) Uani 0.094(4) 1 d D . P A 2
H49B H 0.8689 0.6353 -0.1237 0.051 Uiso 0.094(4) 1 calc R U P A 2
O1 O 0.6438(2) 0.77913(18) 0.49076(16) 0.0229(6) Uani 1 1 d . . . . .
O2 O 0.6587(2) 0.54931(16) 0.37987(16) 0.0206(5) Uani 1 1 d . . . . .
O3 O 0.6677(2) 0.66231(15) 0.28115(15) 0.0172(5) Uani 1 1 d . . . . .
O4 O 0.6433(3) 0.43969(17) 0.24641(18) 0.0297(7) Uani 1 1 d . . . . .
O5 O 0.5937(3) 0.54489(17) 0.01598(18) 0.0303(7) Uani 1 1 d . . . . .
O6 O 0.6345(2) 0.64904(15) 0.12332(16) 0.0228(6) Uani 1 1 d . . . . .
O7 O 0.5139(3) 0.6780(2) -0.08838(19) 0.0365(8) Uani 1 1 d D . . . .
O8 O 0.5359(2) 0.90927(16) 0.01581(16) 0.0220(6) Uani 1 1 d . . . . .
O9 O 0.6044(2) 0.80401(15) 0.11474(15) 0.0192(5) Uani 1 1 d . . . . .
O10 O 0.5290(2) 1.01571(18) 0.15030(17) 0.0269(6) Uani 1 1 d . . . . .
O11 O 0.6070(2) 0.91192(16) 0.38143(15) 0.0177(5) Uani 1 1 d . . . . .
O12 O 0.64086(19) 0.81825(14) 0.26983(15) 0.0152(5) Uani 1 1 d . . . . .
O13 O 0.8448(2) 0.76512(17) 0.30553(18) 0.0210(5) Uani 1 1 d . . . . .
O14 O 0.7962(2) 0.83589(18) 0.40590(18) 0.0232(6) Uani 1 1 d . . . . .
O15 O 0.8434(2) 0.63457(17) 0.19965(17) 0.0245(6) Uani 1 1 d . . . . .
O16 O 0.8159(2) 0.53248(18) 0.27997(19) 0.0258(6) Uani 1 1 d . . . . .
O19 O 0.8030(2) 0.87055(16) 0.17319(18) 0.0213(5) Uani 1 1 d . . . . .
O20 O 0.7105(2) 0.96424(18) 0.10876(19) 0.0248(6) Uani 1 1 d . . . . .
O21 O 0.4768(2) 0.7733(2) 0.3559(2) 0.0303(7) Uani 1 1 d D . . . .
H21A H 0.456(5) 0.740(2) 0.3909(18) 0.045 Uiso 1 1 d D U . . .
H21B H 0.442(4) 0.814(2) 0.364(2) 0.045 Uiso 1 1 d D U . . .
O22 O 0.4936(2) 0.56743(19) 0.25937(18) 0.0268(6) Uani 1 1 d D . . . .
H22A H 0.477(4) 0.5542(17) 0.3060(18) 0.040 Uiso 1 1 d D U . . .
H22B H 0.470(4) 0.5272(15) 0.231(2) 0.040 Uiso 1 1 d D U . . .
O24 O 0.4144(3) 0.8658(2) 0.1450(2) 0.0375(8) Uani 1 1 d D . . . .
H24A H 0.397(5) 0.903(2) 0.176(2) 0.056 Uiso 1 1 d D U . . .
H24B H 0.396(5) 0.884(4) 0.0979(18) 0.056 Uiso 1 1 d D U . . .
O25 O 0.9225(3) 0.3828(2) -0.10304(19) 0.0318(7) Uani 1 1 d . . . . .
O26 O 0.3626(3) 0.9041(2) 0.2993(2) 0.0357(8) Uani 1 1 d . . . . .
O30 O 0.3150(4) 0.6250(4) -0.1197(5) 0.0797(19) Uani 1 1 d D . . . .
H30A H 0.294(4) 0.579(3) -0.131(8) 0.120 Uiso 1 1 d D U . . .
H30B H 0.3769(19) 0.622(4) -0.111(8) 0.120 Uiso 1 1 d D U . . .
N1 N 0.6624(2) 0.68433(19) 0.36268(19) 0.0165(6) Uani 1 1 d . . . . .
N2 N 0.6444(3) 0.5679(2) 0.1474(2) 0.0192(6) Uani 1 1 d . . . . .
N3 N 0.5782(3) 0.7784(2) 0.03494(19) 0.0241(7) Uani 1 1 d . . . . .
N4 N 0.6052(2) 0.89547(17) 0.24721(18) 0.0154(5) Uani 1 1 d . . . . .
N5 N 0.8969(3) 0.4060(2) 0.0264(2) 0.0278(7) Uani 1 1 d . . . . .
N6 N 0.2988(3) 1.0272(3) 0.3202(3) 0.0408(10) Uani 1 1 d . . . . .
C1 C 0.6491(3) 0.7101(2) 0.5310(2) 0.0183(7) Uani 1 1 d . . . . .
C2 C 0.6524(3) 0.7141(3) 0.6154(2) 0.0256(8) Uani 1 1 d . . . . .
H2 H 0.6525 0.7651 0.6409 0.031 Uiso 1 1 calc R U . . .
C3 C 0.6554(3) 0.6450(3) 0.6617(2) 0.0285(9) Uani 1 1 d . . . . .
H3 H 0.6583 0.6492 0.7184 0.034 Uiso 1 1 calc R U . . .
C4 C 0.6543(3) 0.5695(3) 0.6259(2) 0.0278(9) Uani 1 1 d . . . . .
H4 H 0.6542 0.5222 0.6577 0.033 Uiso 1 1 calc R U . . .
C5 C 0.6534(3) 0.5643(2) 0.5434(2) 0.0231(7) Uani 1 1 d . . . . .
H5 H 0.6533 0.5128 0.5188 0.028 Uiso 1 1 calc R U . . .
C6 C 0.6525(3) 0.6332(2) 0.4955(2) 0.0176(7) Uani 1 1 d . . . . .
C7 C 0.6571(3) 0.6213(2) 0.4090(2) 0.0161(6) Uani 1 1 d . . . . .
C8 C 0.6459(3) 0.3975(2) 0.1790(2) 0.0206(7) Uani 1 1 d . . . . .
C9 C 0.6577(3) 0.3139(2) 0.1864(3) 0.0250(8) Uani 1 1 d . . . . .
H9 H 0.6666 0.2901 0.2382 0.030 Uiso 1 1 calc R U . . .
C10 C 0.6565(3) 0.2655(2) 0.1188(3) 0.0267(8) Uani 1 1 d . . . . .
H10 H 0.6645 0.2090 0.1249 0.032 Uiso 1 1 calc R U . . .
C11 C 0.6437(3) 0.2992(2) 0.0417(3) 0.0264(8) Uani 1 1 d . . . . .
H11 H 0.6427 0.2659 -0.0044 0.032 Uiso 1 1 calc R U . . .
C12 C 0.6326(3) 0.3812(2) 0.0335(2) 0.0224(7) Uani 1 1 d . . . . .
H12 H 0.6241 0.4043 -0.0187 0.027 Uiso 1 1 calc R U . . .
C13 C 0.6335(3) 0.4312(2) 0.1013(2) 0.0201(7) Uani 1 1 d . . . . .
C14 C 0.6217(3) 0.5178(2) 0.0869(2) 0.0223(7) Uani 1 1 d . . . . .
C15 C 0.5129(4) 0.7452(2) -0.1325(3) 0.0254(8) Uani 1 1 d . . . . .
C16 C 0.4955(4) 0.7373(3) -0.2163(2) 0.0282(9) Uani 1 1 d . . . . .
H16 H 0.4869 0.6854 -0.2396 0.034 Uiso 1 1 calc R U . . .
C17 C 0.4909(3) 0.8044(3) -0.2653(2) 0.0284(9) Uani 1 1 d . . . . .
H17 H 0.4800 0.7980 -0.3220 0.034 Uiso 1 1 calc R U . . .
C18 C 0.5021(3) 0.8816(3) -0.2326(2) 0.0257(8) Uani 1 1 d . . . . .
H18 H 0.4989 0.9275 -0.2667 0.031 Uiso 1 1 calc R U . . .
C19 C 0.5179(3) 0.8904(2) -0.1501(2) 0.0215(7) Uani 1 1 d . . . . .
H19 H 0.5249 0.9428 -0.1275 0.026 Uiso 1 1 calc R U . . .
C20 C 0.5238(3) 0.8233(2) -0.0993(2) 0.0211(7) Uani 1 1 d . . . . .
C21 C 0.5449(4) 0.8382(3) -0.0128(2) 0.0233(9) Uani 1 1 d . . . . .
C22 C 0.5268(3) 1.0554(2) 0.2188(2) 0.0192(7) Uani 1 1 d . . . . .
C23 C 0.4952(3) 1.1354(2) 0.2135(3) 0.0261(8) Uani 1 1 d . . . . .
H23 H 0.4764 1.1583 0.1621 0.031 Uiso 1 1 calc R U . . .
C24 C 0.4907(3) 1.1817(2) 0.2816(3) 0.0286(9) Uani 1 1 d . . . . .
H24 H 0.4696 1.2359 0.2764 0.034 Uiso 1 1 calc R U . . .
C25 C 0.5170(3) 1.1493(2) 0.3578(3) 0.0265(8) Uani 1 1 d . . . . .
H25 H 0.5133 1.1811 0.4044 0.032 Uiso 1 1 calc R U . . .
C26 C 0.5485(3) 1.0706(2) 0.3649(2) 0.0210(7) Uani 1 1 d . . . . .
H26 H 0.5665 1.0486 0.4168 0.025 Uiso 1 1 calc R U . . .
C27 C 0.5542(3) 1.0227(2) 0.2962(2) 0.0171(6) Uani 1 1 d . . . . .
C28 C 0.5899(3) 0.9399(2) 0.3091(2) 0.0164(6) Uani 1 1 d . . . . .
C29 C 0.8585(3) 0.8128(2) 0.3637(2) 0.0200(7) Uani 1 1 d . . . . .
C30 C 0.9590(3) 0.8442(3) 0.3842(3) 0.0208(8) Uani 1 1 d . . . . .
C31 C 1.0241(4) 0.8361(4) 0.3297(3) 0.0357(11) Uani 1 1 d . . . . .
H31 H 1.0053 0.8115 0.2791 0.043 Uiso 1 1 calc R U . . .
C32 C 1.1172(4) 0.8637(4) 0.3479(3) 0.0431(13) Uani 1 1 d . . . . .
H32 H 1.1615 0.8586 0.3098 0.052 Uiso 1 1 calc R U . . .
C33 C 1.1446(4) 0.8985(3) 0.4220(3) 0.0333(10) Uani 1 1 d . . . . .
H33 H 1.2083 0.9168 0.4349 0.040 Uiso 1 1 calc R U . . .
C34 C 1.0803(3) 0.9072(2) 0.4777(3) 0.0245(8) Uani 1 1 d . . . . .
H34 H 1.0997 0.9310 0.5286 0.029 Uiso 1 1 calc R U . . .
C35 C 0.9872(3) 0.8806(2) 0.4584(2) 0.0212(7) Uani 1 1 d . . . . .
H35 H 0.9424 0.8873 0.4958 0.025 Uiso 1 1 calc R U . . .
C36 C 0.8707(3) 0.5795(2) 0.2493(2) 0.0223(8) Uani 1 1 d . . . . .
C37 C 0.9770(3) 0.5699(2) 0.2713(2) 0.0246(8) Uani 1 1 d . . . . .
C38 C 1.0389(5) 0.6297(3) 0.2497(4) 0.0481(14) Uani 1 1 d . . . . .
H38 H 1.0139 0.6754 0.2203 0.058 Uiso 1 1 calc R U . . .
C39 C 1.1374(5) 0.6228(4) 0.2711(5) 0.0602(19) Uani 1 1 d . . . . .
H39 H 1.1787 0.6643 0.2574 0.072 Uiso 1 1 calc R U . . .
C40 C 1.1745(4) 0.5559(4) 0.3119(4) 0.0426(12) Uani 1 1 d . . . . .
H40 H 1.2413 0.5510 0.3262 0.051 Uiso 1 1 calc R U . . .
C41 C 1.1135(4) 0.4956(3) 0.3322(3) 0.0347(10) Uani 1 1 d . . . . .
H41 H 1.1388 0.4491 0.3600 0.042 Uiso 1 1 calc R U . . .
C42 C 1.0158(4) 0.5032(3) 0.3120(3) 0.0300(9) Uani 1 1 d . . . . .
H42 H 0.9748 0.4618 0.3264 0.036 Uiso 1 1 calc R U . . .
C50 C 0.7897(3) 0.9329(2) 0.1307(2) 0.0196(7) Uani 1 1 d . . . . .
C51 C 0.9635(4) 0.9304(3) 0.1116(3) 0.0304(9) Uani 1 1 d . . . . .
H51 H 0.9667 0.8772 0.1323 0.036 Uiso 1 1 calc R U . . .
C52 C 1.0449(4) 0.9661(4) 0.0876(3) 0.0402(12) Uani 1 1 d . . . . .
H52 H 1.1033 0.9372 0.0915 0.048 Uiso 1 1 calc R U . . .
C53 C 1.0402(5) 1.0441(4) 0.0582(3) 0.0436(14) Uani 1 1 d . . . . .
H53 H 1.0957 1.0690 0.0427 0.052 Uiso 1 1 calc R U . . .
C54 C 0.9564(5) 1.0852(3) 0.0514(3) 0.0408(14) Uani 1 1 d . . . . .
H54 H 0.9539 1.1383 0.0303 0.049 Uiso 1 1 calc R U . . .
C55 C 0.8736(4) 1.0506(3) 0.0750(3) 0.0320(10) Uani 1 1 d . . . . .
H55 H 0.8156 1.0800 0.0704 0.038 Uiso 1 1 calc R U . . .
C56 C 0.8781(3) 0.9723(2) 0.1052(2) 0.0230(8) Uani 1 1 d . . . . .
C57 C 0.9144(4) 0.4286(3) -0.0458(3) 0.0300(9) Uani 1 1 d . . . . .
H57 H 0.9213 0.4846 -0.0548 0.036 Uiso 1 1 calc R U . . .
C58 C 0.8918(4) 0.3214(4) 0.0453(4) 0.0455(14) Uani 1 1 d . . . . .
H58A H 0.8754 0.2907 -0.0044 0.068 Uiso 1 1 calc R U . . .
H58B H 0.8429 0.3128 0.0812 0.068 Uiso 1 1 calc R U . . .
H58C H 0.9537 0.3033 0.0718 0.068 Uiso 1 1 calc R U . . .
C59 C 0.8938(5) 0.4635(5) 0.0914(4) 0.0526(16) Uani 1 1 d . . . . .
H59A H 0.8922 0.5183 0.0696 0.079 Uiso 1 1 calc R U . . .
H59B H 0.9505 0.4570 0.1306 0.079 Uiso 1 1 calc R U . . .
H59C H 0.8365 0.4541 0.1177 0.079 Uiso 1 1 calc R U . . .
C60 C 0.3505(3) 0.9628(3) 0.3425(3) 0.0356(10) Uani 1 1 d . . . . .
H60 H 0.3809 0.9615 0.3962 0.043 Uiso 1 1 calc R U . . .
C61 C 0.2504(5) 1.0350(5) 0.2393(5) 0.0600(18) Uani 1 1 d . . . . .
H61A H 0.2566 1.0904 0.2206 0.090 Uiso 1 1 calc R U . . .
H61B H 0.1828 1.0218 0.2391 0.090 Uiso 1 1 calc R U . . .
H61C H 0.2791 0.9980 0.2035 0.090 Uiso 1 1 calc R U . . .
C62 C 0.2861(5) 1.0911(4) 0.3781(5) 0.0600(19) Uani 1 1 d . . . . .
H62A H 0.2998 1.1433 0.3550 0.090 Uiso 1 1 calc R U . . .
H62B H 0.3297 1.0821 0.4273 0.090 Uiso 1 1 calc R U . . .
H62C H 0.2202 1.0905 0.3908 0.090 Uiso 1 1 calc R U . . .
O28 O 0.2977(5) 0.8756(5) 0.0003(4) 0.0440(18) Uani 0.600(8) 1 d D U P C 1
C66 C 0.3049(9) 0.9311(7) -0.0513(6) 0.036(2) Uani 0.600(8) 1 d D U P C 1
H66 H 0.3201 0.9840 -0.0327 0.043 Uiso 0.600(8) 1 calc R U P C 1
N8 N 0.2921(5) 0.9180(4) -0.1293(4) 0.0246(13) Uani 0.600(8) 1 d D U P C 1
C67 C 0.2686(9) 0.8382(4) -0.1645(6) 0.0294(18) Uani 0.600(8) 1 d D U P C 1
H67A H 0.2116 0.8423 -0.2039 0.044 Uiso 0.600(8) 1 calc R U P C 1
H67B H 0.2563 0.8006 -0.1219 0.044 Uiso 0.600(8) 1 calc R U P C 1
H67C H 0.3221 0.8185 -0.1911 0.044 Uiso 0.600(8) 1 calc R U P C 1
C68 C 0.3009(5) 0.9829(4) -0.1840(5) 0.0277(15) Uani 0.600(8) 1 d D U P C 1
H68A H 0.3566 0.9739 -0.2125 0.042 Uiso 0.600(8) 1 calc R U P C 1
H68B H 0.3088 1.0336 -0.1540 0.042 Uiso 0.600(8) 1 calc R U P C 1
H68C H 0.2434 0.9858 -0.2229 0.042 Uiso 0.600(8) 1 calc R U P C 1
O29 O 0.2777(5) 0.7089(6) 0.0032(5) 0.055(2) Uani 0.600(8) 1 d D . P C 1
H29A H 0.260(6) 0.691(7) -0.046(3) 0.083 Uiso 0.600(8) 1 d D U P C 1
H29B H 0.254(4) 0.7553(14) 0.004(6) 0.083 Uiso 0.600(8) 1 d D U P C 1
O28B O 0.294(2) 0.9540(19) 0.0278(16) 0.152(10) Uani 0.400(8) 1 d D U P C 2
C66B C 0.294(2) 0.9541(16) -0.0516(16) 0.082(7) Uani 0.400(8) 1 d D U P C 2
H66A H 0.3040 1.0014 -0.0813 0.099 Uiso 0.400(8) 1 calc R U P C 2
N8B N 0.2775(11) 0.8823(12) -0.0859(12) 0.073(5) Uani 0.400(8) 1 d D U P C 2
C67B C 0.268(2) 0.8151(17) -0.0294(19) 0.110(9) Uani 0.400(8) 1 d D U P C 2
H67D H 0.2089 0.7852 -0.0468 0.164 Uiso 0.400(8) 1 calc R U P C 2
H67E H 0.2647 0.8367 0.0247 0.164 Uiso 0.400(8) 1 calc R U P C 2
H67F H 0.3225 0.7791 -0.0287 0.164 Uiso 0.400(8) 1 calc R U P C 2
C68B C 0.275(2) 0.870(2) -0.1690(15) 0.096(9) Uani 0.400(8) 1 d D U P C 2
H68D H 0.3248 0.9022 -0.1895 0.144 Uiso 0.400(8) 1 calc R U P C 2
H68E H 0.2125 0.8859 -0.1960 0.144 Uiso 0.400(8) 1 calc R U P C 2
H68F H 0.2858 0.8128 -0.1794 0.144 Uiso 0.400(8) 1 calc R U P C 2
O27 O 0.4030(10) 0.4911(5) 0.1331(5) 0.041(2) Uani 0.762(7) 1 d D . P B 1
C63 C 0.3985(5) 0.4185(4) 0.1214(4) 0.0334(12) Uani 0.762(7) 1 d D . P B 1
H63 H 0.3969 0.3849 0.1671 0.040 Uiso 0.762(7) 1 calc R U P B 1
N7 N 0.3956(11) 0.3823(6) 0.0499(7) 0.023(2) Uani 0.762(7) 1 d D . P B 1
C64 C 0.3911(5) 0.2939(4) 0.0487(6) 0.0479(19) Uani 0.762(7) 1 d D . P B 1
H64A H 0.3409 0.2764 0.0069 0.072 Uiso 0.762(7) 1 calc R U P B 1
H64B H 0.3768 0.2743 0.1011 0.072 Uiso 0.762(7) 1 calc R U P B 1
H64C H 0.4525 0.2722 0.0374 0.072 Uiso 0.762(7) 1 calc R U P B 1
C65 C 0.3890(6) 0.4273(6) -0.0229(4) 0.0456(17) Uani 0.762(7) 1 d D . P B 1
H65A H 0.3746 0.3909 -0.0687 0.068 Uiso 0.762(7) 1 calc R U P B 1
H65B H 0.4497 0.4545 -0.0268 0.068 Uiso 0.762(7) 1 calc R U P B 1
H65C H 0.3382 0.4674 -0.0231 0.068 Uiso 0.762(7) 1 calc R U P B 1
O27B O 0.392(4) 0.5022(18) 0.1161(17) 0.041(2) Uani 0.238(7) 1 d D . P B 2
C63B C 0.3887(15) 0.4639(12) 0.0544(12) 0.0334(12) Uani 0.238(7) 1 d D . P B 2
H63B H 0.3922 0.4924 0.0058 0.040 Uiso 0.238(7) 1 calc R U P B 2
N7B N 0.381(5) 0.3833(17) 0.051(2) 0.023(2) Uani 0.238(7) 1 d D . P B 2
C64B C 0.3883(17) 0.3473(14) -0.0293(16) 0.0479(19) Uani 0.238(7) 1 d D . P B 2
H64D H 0.3285 0.3198 -0.0484 0.072 Uiso 0.238(7) 1 calc R U P B 2
H64E H 0.4408 0.3085 -0.0249 0.072 Uiso 0.238(7) 1 calc R U P B 2
H64F H 0.4003 0.3898 -0.0673 0.072 Uiso 0.238(7) 1 calc R U P B 2
C65B C 0.4049(18) 0.3380(16) 0.1221(13) 0.0456(17) Uani 0.238(7) 1 d D . P B 2
H65D H 0.3628 0.3534 0.1619 0.068 Uiso 0.238(7) 1 calc R U P B 2
H65E H 0.4712 0.3489 0.1436 0.068 Uiso 0.238(7) 1 calc R U P B 2
H65F H 0.3972 0.2805 0.1100 0.068 Uiso 0.238(7) 1 calc R U P B 2

loop_
_atom_site_aniso_label
_atom_site_aniso_U_11
_atom_site_aniso_U_22
_atom_site_aniso_U_33
_atom_site_aniso_U_23
_atom_site_aniso_U_13
_atom_site_aniso_U_12
Dy1 0.02637(7) 0.00865(6) 0.00966(6) -0.00009(6) 0.00595(5) 0.00075(7)
Mn1 0.0242(3) 0.0115(2) 0.0088(2) -0.00039(17) 0.00416(18) 0.00192(19)
Mn2 0.0376(3) 0.0080(2) 0.0120(2) 0.00090(17) 0.0055(2) -0.0015(2)
Mn4 0.0300(3) 0.0103(2) 0.0107(2) -0.00053(17) 0.0002(2) 0.0029(2)
K1 0.0415(5) 0.0202(4) 0.0294(4) 0.0008(3) 0.0087(4) -0.0065(4)
Mn3 0.0417(7) 0.0101(3) 0.0111(3) -0.00229(19) -0.0021(3) -0.0047(3)
O17 0.0291(18) 0.0182(14) 0.0141(14) 0.0007(10) 0.0103(14) 0.0025(14)
O18 0.055(3) 0.0243(16) 0.0191(16) -0.0059(13) 0.0108(17) -0.0071(18)
C43 0.042(3) 0.0149(18) 0.018(2) 0.0046(15) 0.017(2) 0.005(2)
C44 0.065(4) 0.019(2) 0.030(3) 0.0072(18) 0.031(3) 0.011(3)
C45 0.047(4) 0.040(3) 0.041(3) 0.008(3) 0.022(3) 0.011(3)
C46 0.052(4) 0.055(4) 0.066(5) 0.017(3) 0.027(4) 0.021(4)
C47 0.071(5) 0.035(3) 0.062(4) 0.012(3) 0.039(4) 0.023(4)
C48 0.080(5) 0.023(2) 0.037(3) 0.003(2) 0.034(3) 0.010(3)
C49 0.083(5) 0.018(2) 0.034(3) 0.005(2) 0.032(3) 0.010(3)
O23 0.073(3) 0.044(2) 0.045(2) -0.0002(19) 0.005(2) 0.000(2)
Mn3B 0.0417(7) 0.0101(3) 0.0111(3) -0.00229(19) -0.0021(3) -0.0047(3)
O17B 0.0291(18) 0.0182(14) 0.0141(14) 0.0007(10) 0.0103(14) 0.0025(14)
O18B 0.055(3) 0.0243(16) 0.0191(16) -0.0059(13) 0.0108(17) -0.0071(18)
C43B 0.042(3) 0.0149(18) 0.018(2) 0.0046(15) 0.017(2) 0.005(2)
C44B 0.065(4) 0.019(2) 0.030(3) 0.0072(18) 0.031(3) 0.011(3)
C45B 0.047(4) 0.040(3) 0.041(3) 0.008(3) 0.022(3) 0.011(3)
C46B 0.052(4) 0.055(4) 0.066(5) 0.017(3) 0.027(4) 0.021(4)
C47B 0.071(5) 0.035(3) 0.062(4) 0.012(3) 0.039(4) 0.023(4)
C48B 0.080(5) 0.023(2) 0.037(3) 0.003(2) 0.034(3) 0.010(3)
C49B 0.083(5) 0.018(2) 0.034(3) 0.005(2) 0.032(3) 0.010(3)
O1 0.0389(16) 0.0187(13) 0.0120(12) 0.0010(10) 0.0070(11) 0.0037(11)
O2 0.0362(16) 0.0115(11) 0.0145(12) 0.0021(9) 0.0046(11) -0.0025(10)
O3 0.0345(14) 0.0093(10) 0.0086(10) -0.0009(8) 0.0060(10) -0.0024(9)
O4 0.062(2) 0.0102(12) 0.0188(13) -0.0003(10) 0.0105(13) -0.0045(12)
O5 0.059(2) 0.0139(13) 0.0170(13) -0.0041(10) 0.0000(13) -0.0035(13)
O6 0.0474(18) 0.0078(11) 0.0125(12) -0.0003(9) 0.0009(11) -0.0042(11)
O7 0.067(2) 0.0224(15) 0.0163(14) -0.0019(11) -0.0084(14) -0.0072(15)
O8 0.0381(16) 0.0133(12) 0.0134(11) 0.0000(9) -0.0016(11) 0.0011(11)
O9 0.0364(15) 0.0108(11) 0.0094(11) -0.0020(8) -0.0011(10) 0.0003(10)
O10 0.0462(18) 0.0174(13) 0.0163(13) -0.0002(10) 0.0011(12) 0.0129(12)
O11 0.0281(13) 0.0138(11) 0.0117(11) -0.0014(9) 0.0048(10) 0.0011(10)
O12 0.0273(13) 0.0078(10) 0.0112(10) -0.0004(8) 0.0054(9) 0.0029(9)
O13 0.0259(14) 0.0188(12) 0.0183(13) -0.0031(10) 0.0022(11) -0.0007(10)
O14 0.0274(14) 0.0237(14) 0.0186(13) -0.0035(10) 0.0035(11) -0.0006(11)
O15 0.0405(17) 0.0153(12) 0.0192(13) 0.0010(10) 0.0093(12) 0.0094(11)
O16 0.0391(17) 0.0169(13) 0.0231(14) 0.0047(11) 0.0104(12) 0.0057(12)
O19 0.0300(14) 0.0114(11) 0.0239(13) 0.0032(10) 0.0091(11) -0.0022(10)
O20 0.0345(16) 0.0161(12) 0.0236(14) 0.0046(10) 0.0027(12) -0.0002(11)
O21 0.0312(16) 0.0265(15) 0.0353(18) 0.0034(13) 0.0120(13) -0.0025(13)
O22 0.0361(17) 0.0250(14) 0.0199(14) -0.0020(11) 0.0051(12) -0.0122(12)
O24 0.0351(18) 0.045(2) 0.0310(17) 0.0038(15) -0.0027(14) 0.0034(15)
O25 0.0410(18) 0.0333(17) 0.0222(14) 0.0019(13) 0.0076(13) 0.0117(14)
O26 0.0298(17) 0.042(2) 0.0362(18) 0.0060(15) 0.0078(14) 0.0015(14)
O30 0.058(3) 0.056(3) 0.123(6) -0.036(4) 0.007(4) -0.016(3)
N1 0.0239(16) 0.0115(13) 0.0128(13) 0.0019(10) -0.0034(11) -0.0041(11)
N2 0.0322(18) 0.0098(13) 0.0156(14) 0.0015(11) 0.0034(12) -0.0019(12)
N3 0.049(2) 0.0144(14) 0.0079(13) -0.0021(11) -0.0013(13) -0.0036(14)
N4 0.0239(15) 0.0100(12) 0.0118(13) -0.0005(10) 0.0008(11) 0.0012(10)
N5 0.0307(18) 0.0308(19) 0.0223(16) 0.0002(14) 0.0052(14) 0.0059(14)
N6 0.027(2) 0.049(3) 0.046(3) -0.004(2) 0.0048(18) 0.0029(18)
C1 0.0215(16) 0.0215(17) 0.0125(15) 0.0027(12) 0.0050(12) 0.0017(13)
C2 0.034(2) 0.030(2) 0.0124(16) -0.0006(14) 0.0046(14) 0.0027(16)
C3 0.036(2) 0.035(2) 0.0152(17) 0.0073(16) 0.0057(15) 0.0018(18)
C4 0.036(2) 0.033(2) 0.0143(17) 0.0099(15) 0.0043(15) 0.0014(17)
C5 0.030(2) 0.0219(18) 0.0180(17) 0.0065(14) 0.0039(14) -0.0011(15)
C6 0.0209(17) 0.0200(17) 0.0126(15) 0.0047(12) 0.0051(12) 0.0004(13)
C7 0.0221(16) 0.0140(15) 0.0119(14) 0.0019(11) 0.0015(12) -0.0013(12)
C8 0.0303(19) 0.0104(14) 0.0221(17) -0.0018(12) 0.0076(14) -0.0045(13)
C9 0.036(2) 0.0107(15) 0.029(2) 0.0011(14) 0.0083(16) -0.0007(14)
C10 0.034(2) 0.0108(15) 0.036(2) -0.0035(15) 0.0065(18) 0.0005(14)
C11 0.031(2) 0.0166(17) 0.032(2) -0.0108(15) 0.0062(16) -0.0016(14)
C12 0.0295(19) 0.0148(16) 0.0230(18) -0.0068(13) 0.0032(15) -0.0025(14)
C13 0.0289(19) 0.0105(14) 0.0213(17) -0.0044(12) 0.0042(14) -0.0029(13)
C14 0.038(2) 0.0122(15) 0.0165(16) -0.0016(12) 0.0042(15) -0.0044(14)
C15 0.038(2) 0.024(2) 0.0127(17) -0.0013(13) -0.0034(15) -0.0043(15)
C16 0.045(3) 0.0263(19) 0.0117(16) -0.0063(14) -0.0024(16) 0.0001(17)
C17 0.038(2) 0.035(2) 0.0112(16) -0.0021(15) -0.0008(15) 0.0006(18)
C18 0.033(2) 0.028(2) 0.0157(17) 0.0038(14) 0.0017(15) -0.0003(16)
C19 0.0273(19) 0.0209(17) 0.0158(16) 0.0023(13) 0.0006(13) -0.0006(14)
C20 0.031(2) 0.0187(17) 0.0126(15) -0.0007(13) 0.0004(13) -0.0013(14)
C21 0.044(2) 0.0133(17) 0.0127(16) 0.0003(13) 0.0043(16) -0.0050(16)
C22 0.0257(18) 0.0119(15) 0.0205(17) 0.0002(12) 0.0048(14) 0.0026(12)
C23 0.037(2) 0.0173(17) 0.0241(19) 0.0024(14) 0.0047(16) 0.0073(15)
C24 0.040(2) 0.0135(16) 0.034(2) -0.0015(15) 0.0108(18) 0.0068(15)
C25 0.040(2) 0.0140(16) 0.027(2) -0.0071(14) 0.0099(17) 0.0019(15)
C26 0.0291(19) 0.0143(16) 0.0212(17) -0.0049(13) 0.0089(15) -0.0002(13)
C27 0.0225(17) 0.0110(14) 0.0184(16) -0.0020(12) 0.0048(13) -0.0016(12)
C28 0.0218(16) 0.0115(14) 0.0159(15) -0.0013(12) 0.0024(13) -0.0001(12)
C29 0.0267(19) 0.0162(16) 0.0171(16) 0.0034(13) 0.0029(14) -0.0011(13)
C30 0.0201(18) 0.0208(19) 0.0207(18) -0.0011(14) -0.0010(14) -0.0036(14)
C31 0.031(2) 0.055(3) 0.022(2) -0.012(2) 0.0078(17) -0.015(2)
C32 0.037(3) 0.065(4) 0.029(2) -0.009(2) 0.011(2) -0.021(2)
C33 0.036(2) 0.033(2) 0.030(2) 0.0020(18) 0.0023(18) -0.0145(19)
C34 0.034(2) 0.0136(16) 0.0241(18) -0.0008(13) -0.0039(16) -0.0029(14)
C35 0.0288(19) 0.0136(15) 0.0206(17) 0.0001(13) 0.0003(14) 0.0014(13)
C36 0.038(2) 0.0148(16) 0.0159(16) -0.0027(13) 0.0094(15) 0.0076(15)
C37 0.033(2) 0.0208(18) 0.0199(17) -0.0010(14) 0.0040(15) 0.0054(15)
C38 0.047(3) 0.029(3) 0.068(4) 0.017(3) 0.004(3) 0.001(2)
C39 0.048(4) 0.042(3) 0.089(5) 0.013(3) 0.004(3) -0.010(3)
C40 0.039(3) 0.049(3) 0.038(3) -0.005(2) 0.000(2) 0.001(2)
C41 0.044(3) 0.041(3) 0.0198(19) 0.0023(17) 0.0069(17) 0.014(2)
C42 0.039(2) 0.027(2) 0.025(2) 0.0034(16) 0.0079(17) 0.0070(17)
C50 0.034(2) 0.0132(15) 0.0124(14) -0.0004(12) 0.0061(13) -0.0036(13)
C51 0.038(2) 0.030(2) 0.025(2) -0.0001(16) 0.0092(17) -0.0132(18)
C52 0.039(3) 0.056(3) 0.028(2) -0.002(2) 0.0137(19) -0.018(2)
C53 0.063(4) 0.050(3) 0.020(2) -0.0060(19) 0.014(2) -0.036(3)
C54 0.074(4) 0.031(2) 0.0171(19) 0.0032(17) 0.003(2) -0.029(3)
C55 0.062(3) 0.0173(18) 0.0163(17) 0.0021(14) 0.0017(18) -0.0146(19)
C56 0.036(2) 0.0168(17) 0.0163(16) 0.0009(13) 0.0040(15) -0.0113(15)
C57 0.042(2) 0.0213(19) 0.028(2) 0.0051(16) 0.0093(18) 0.0083(17)
C58 0.043(3) 0.048(3) 0.048(3) 0.024(3) 0.019(2) 0.007(2)
C59 0.054(4) 0.070(4) 0.037(3) -0.022(3) 0.017(3) 0.005(3)
C60 0.028(2) 0.047(3) 0.033(2) 0.006(2) 0.0083(18) -0.0041(19)
C61 0.047(3) 0.064(4) 0.065(4) 0.002(3) -0.013(3) 0.017(3)
C62 0.035(3) 0.054(4) 0.094(6) -0.024(4) 0.021(3) -0.001(3)
O28 0.041(4) 0.054(4) 0.034(3) 0.004(3) -0.007(3) -0.010(3)
C66 0.029(5) 0.048(5) 0.030(4) -0.005(4) -0.004(4) -0.018(5)
N8 0.027(3) 0.017(3) 0.029(3) 0.001(2) 0.002(2) 0.000(2)
C67 0.042(5) 0.011(3) 0.035(4) -0.006(3) 0.003(3) -0.003(3)
C68 0.027(3) 0.020(3) 0.035(4) 0.004(3) 0.001(3) 0.010(2)
O29 0.042(4) 0.065(5) 0.056(5) 0.016(4) -0.007(3) -0.007(3)
O28B 0.126(17) 0.17(2) 0.148(19) 0.003(18) -0.032(15) 0.044(15)
C66B 0.049(10) 0.089(14) 0.097(13) -0.002(12) -0.035(9) 0.010(11)
N8B 0.038(7) 0.086(11) 0.089(11) -0.007(10) -0.021(7) 0.002(7)
C67B 0.082(14) 0.083(15) 0.15(2) 0.023(15) -0.035(15) -0.042(12)
C68B 0.063(13) 0.12(2) 0.103(18) -0.03(2) 0.014(13) -0.013(17)
O27 0.041(4) 0.042(3) 0.039(4) -0.021(3) 0.003(4) -0.014(3)
C63 0.031(3) 0.036(3) 0.032(3) -0.002(2) -0.002(2) -0.006(2)
N7 0.019(6) 0.0212(16) 0.0277(18) -0.0057(13) -0.003(2) -0.0007(19)
C64 0.030(3) 0.031(3) 0.080(6) -0.012(3) -0.001(3) 0.003(2)
C65 0.044(4) 0.061(5) 0.031(3) 0.002(3) -0.003(3) -0.016(3)
O27B 0.041(4) 0.042(3) 0.039(4) -0.021(3) 0.003(4) -0.014(3)
C63B 0.031(3) 0.036(3) 0.032(3) -0.002(2) -0.002(2) -0.006(2)
N7B 0.019(6) 0.0212(16) 0.0277(18) -0.0057(13) -0.003(2) -0.0007(19)
C64B 0.030(3) 0.031(3) 0.080(6) -0.012(3) -0.001(3) 0.003(2)
C65B 0.044(4) 0.061(5) 0.031(3) 0.002(3) -0.003(3) -0.016(3)

loop_
_atom_type_symbol
_atom_type_description
_atom_type_scat_dispersion_real
_atom_type_scat_dispersion_imag
_atom_type_scat_source
C C 0.0033 0.0016 'International Tables Vol C Tables 4.2.6.8 and 6.1.1.4'
H H 0.0000 0.0000 'International Tables Vol C Tables 4.2.6.8 and 6.1.1.4'
N N 0.0061 0.0033 'International Tables Vol C Tables 4.2.6.8 and 6.1.1.4'
O O 0.0106 0.0060 'International Tables Vol C Tables 4.2.6.8 and 6.1.1.4'
K K 0.2009 0.2494 'International Tables Vol C Tables 4.2.6.8 and 6.1.1.4'
Mn Mn 0.3368 0.7283 'International Tables Vol C Tables 4.2.6.8 and 6.1.1.4'
Dy Dy -0.1892 4.4098 'International Tables Vol C Tables 4.2.6.8 and 6.1.1.4'

loop_
_geom_angle_atom_site_label_1
_geom_angle_atom_site_label_2
_geom_angle_atom_site_label_3
_geom_angle
O19 Dy1 O13 77.17(11)
O19 Dy1 O17 77.75(11)
O13 Dy1 O17 124.93(13)
O19 Dy1 O15 121.80(11)
O13 Dy1 O15 75.71(11)
O17 Dy1 O15 77.43(11)
O19 Dy1 O17B 71.0(8)
O13 Dy1 O17B 111.4(8)
O15 Dy1 O17B 72.8(9)
O19 Dy1 O6 140.64(10)
O13 Dy1 O6 142.10(10)
O17 Dy1 O6 77.81(12)
O15 Dy1 O6 81.77(11)
O17B Dy1 O6 89.9(8)
O19 Dy1 O3 142.81(9)
O13 Dy1 O3 79.87(10)
O17 Dy1 O3 139.33(11)
O15 Dy1 O3 79.33(10)
O17B Dy1 O3 145.6(8)
O6 Dy1 O3 66.14(9)
O19 Dy1 O9 81.28(10)
O13 Dy1 O9 139.73(9)
O17 Dy1 O9 82.03(12)
O15 Dy1 O9 144.05(10)
O17B Dy1 O9 92.7(9)
O6 Dy1 O9 65.13(9)
O3 Dy1 O9 98.46(10)
O19 Dy1 O12 81.79(9)
O13 Dy1 O12 79.05(10)
O17 Dy1 O12 142.90(11)
O15 Dy1 O12 139.47(9)
O17B Dy1 O12 147.0(8)
O6 Dy1 O12 100.22(10)
O3 Dy1 O12 65.31(9)
O9 Dy1 O12 64.41(9)
O19 Dy1 Mn3B 112.24(16)
O13 Dy1 Mn3B 165.49(17)
O15 Dy1 Mn3B 89.82(18)
O17B Dy1 Mn3B 64.0(8)
O6 Dy1 Mn3B 30.69(18)
O3 Dy1 Mn3B 96.71(19)
O9 Dy1 Mn3B 54.55(18)
O12 Dy1 Mn3B 112.5(2)
O19 Dy1 K1 118.31(8)
O13 Dy1 K1 118.72(8)
O17 Dy1 K1 116.35(10)
O15 Dy1 K1 119.89(9)
O17B Dy1 K1 129.9(8)
O6 Dy1 K1 50.26(8)
O3 Dy1 K1 51.54(7)
O9 Dy1 K1 46.92(7)
O12 Dy1 K1 49.99(6)
Mn3B Dy1 K1 67.6(2)
O1 Mn1 O12 175.31(14)
O1 Mn1 O11 98.33(12)
O12 Mn1 O11 81.65(11)
O1 Mn1 N1 90.17(13)
O12 Mn1 N1 88.95(12)
O11 Mn1 N1 165.86(12)
O1 Mn1 O14 90.99(13)
O12 Mn1 O14 93.70(12)
O11 Mn1 O14 90.79(12)
N1 Mn1 O14 100.39(13)
O1 Mn1 O21 90.16(13)
O12 Mn1 O21 85.18(12)
O11 Mn1 O21 83.53(12)
N1 Mn1 O21 85.18(13)
O14 Mn1 O21 174.30(12)
O1 Mn1 K1 128.20(10)
O12 Mn1 K1 47.41(8)
O11 Mn1 K1 99.56(8)
N1 Mn1 K1 66.36(9)
O14 Mn1 K1 136.64(8)
O21 Mn1 K1 44.78(9)
O4 Mn2 O3 175.39(16)
O4 Mn2 O2 98.39(12)
O3 Mn2 O2 81.46(11)
O4 Mn2 N2 90.20(13)
O3 Mn2 N2 89.28(12)
O2 Mn2 N2 167.77(14)
O4 Mn2 O16 90.59(15)
O3 Mn2 O16 94.02(12)
O2 Mn2 O16 90.72(12)
N2 Mn2 O16 97.93(14)
O4 Mn2 O22 90.60(15)
O3 Mn2 O22 84.79(12)
O2 Mn2 O22 84.16(12)
N2 Mn2 O22 87.07(13)
O16 Mn2 O22 174.85(11)
O4 Mn2 K1 127.17(12)
O3 Mn2 K1 48.57(9)
O2 Mn2 K1 100.15(9)
N2 Mn2 K1 67.65(11)
O16 Mn2 K1 137.78(8)
O22 Mn2 K1 43.44(8)
O10 Mn4 O9 172.33(15)
O10 Mn4 O8 98.65(12)
O9 Mn4 O8 81.67(11)
O10 Mn4 N4 90.89(12)
O9 Mn4 N4 87.92(12)
O8 Mn4 N4 168.07(12)
O10 Mn4 O20 90.67(14)
O9 Mn4 O20 97.00(12)
O8 Mn4 O20 89.36(13)
N4 Mn4 O20 97.72(13)
O10 Mn4 O24 86.77(15)
O9 Mn4 O24 85.60(13)
O8 Mn4 O24 86.05(13)
N4 Mn4 O24 87.36(13)
O20 Mn4 O24 174.35(12)
O10 Mn4 K1 126.19(11)
O9 Mn4 K1 46.65(9)
O8 Mn4 K1 102.11(9)
N4 Mn4 K1 66.27(9)
O20 Mn4 K1 138.09(8)
O24 Mn4 K1 46.53(9)
O22 K1 O23 82.09(13)
O22 K1 O24 164.88(12)
O23 K1 O24 95.08(14)
O22 K1 O21 88.54(10)
O23 K1 O21 162.21(14)
O24 K1 O21 90.04(12)
O22 K1 O9 128.68(10)
O23 K1 O9 83.32(12)
O24 K1 O9 65.23(10)
O21 K1 O9 114.21(9)
O22 K1 O12 111.02(9)
O23 K1 O12 134.50(13)
O24 K1 O12 81.56(10)
O21 K1 O12 63.11(9)
O9 K1 O12 53.93(7)
O22 K1 O6 75.76(9)
O23 K1 O6 61.91(13)
O24 K1 O6 116.07(10)
O21 K1 O6 130.18(10)
O9 K1 O6 54.09(8)
O12 K1 O6 78.87(8)
O22 K1 O3 61.01(9)
O23 K1 O3 109.89(12)
O24 K1 O3 133.21(10)
O21 K1 O3 78.06(9)
O9 K1 O3 78.76(8)
O12 K1 O3 52.57(7)
O6 K1 O3 52.82(8)
O22 K1 N3 122.37(10)
O23 K1 N3 59.97(12)
O24 K1 N3 67.35(11)
O21 K1 N3 137.20(9)
O9 K1 N3 23.68(8)
O12 K1 N3 77.44(8)
O6 K1 N3 49.14(8)
O3 K1 N3 91.34(9)
O22 K1 N4 133.98(9)
O23 K1 N4 131.33(12)
O24 K1 N4 57.85(10)
O21 K1 N4 65.31(9)
O9 K1 N4 49.60(7)
O12 K1 N4 23.82(7)
O6 K1 N4 92.51(8)
O3 K1 N4 76.32(7)
N3 K1 N4 71.90(8)
O22 K1 Mn4 154.65(8)
O23 K1 Mn4 101.28(11)
O24 K1 Mn4 40.47(9)
O21 K1 Mn4 93.67(8)
O9 K1 Mn4 29.76(6)
O12 K1 Mn4 49.38(5)
O6 K1 Mn4 83.68(6)
O3 K1 Mn4 94.73(6)
N3 K1 Mn4 45.46(6)
N4 K1 Mn4 31.37(5)
O22 K1 Mn3 92.17(7)
O23 K1 Mn3 38.48(12)
O24 K1 Mn3 94.77(9)
O21 K1 Mn3 157.94(8)
O9 K1 Mn3 50.08(6)
O12 K1 Mn3 96.28(6)
O6 K1 Mn3 30.28(6)
O3 K1 Mn3 83.01(6)
N3 K1 Mn3 31.48(6)
N4 K1 Mn3 99.34(6)
Mn4 K1 Mn3 76.58(2)
O7 Mn3 O6 172.24(19)
O7 Mn3 O5 101.28(14)
O6 Mn3 O5 81.02(12)
O7 Mn3 N3 90.40(14)
O6 Mn3 N3 87.09(12)
O5 Mn3 N3 168.09(13)
O7 Mn3 O18 90.70(18)
O6 Mn3 O18 96.78(16)
O5 Mn3 O18 88.68(16)
N3 Mn3 O18 93.56(16)
O7 Mn3 O23 86.99(19)
O6 Mn3 O23 85.78(16)
O5 Mn3 O23 86.02(17)
N3 Mn3 O23 92.32(17)
O18 Mn3 O23 173.69(16)
O7 Mn3 K1 121.66(15)
O6 Mn3 K1 50.73(10)
O5 Mn3 K1 106.33(11)
N3 Mn3 K1 64.79(11)
O18 Mn3 K1 139.23(10)
O23 Mn3 K1 46.15(12)
C43 O17 Dy1 143.7(3)
C43 O18 Mn3 123.6(3)
O18 C43 O17 125.0(5)
O18 C43 C44 118.2(5)
O17 C43 C44 116.8(5)
C45 C44 C49 120.2(6)
C45 C44 C43 119.4(5)
C49 C44 C43 120.3(7)
C44 C45 C46 120.1(7)
C44 C45 H45 119.9
C46 C45 H45 119.9
C47 C46 C45 119.1(8)
C47 C46 H46 120.5
C45 C46 H46 120.5
C48 C47 C46 121.3(7)
C48 C47 H47 119.3
C46 C47 H47 119.3
C47 C48 C49 120.9(6)
C47 C48 H48 119.6
C49 C48 H48 119.6
C44 C49 C48 118.4(7)
C44 C49 H49 120.8
C48 C49 H49 120.8
Mn3 O23 K1 95.38(18)
Mn3 O23 H23A 111(6)
K1 O23 H23A 121(2)
Mn3 O23 H23B 106(6)
K1 O23 H23B 125(3)
H23A O23 H23B 98(3)
K1 O23 H23C 112.8
H23B O23 H23C 121.1
O6 Mn3B N3 87.5(3)
O6 Mn3B O18B 108.2(11)
N3 Mn3B O18B 114.7(13)
O6 Mn3B O5 78.4(3)
N3 Mn3B O5 144.6(8)
O18B Mn3B O5 100.6(12)
O6 Mn3B O7 138.1(8)
N3 Mn3B O7 81.5(4)
O18B Mn3B O7 113.1(11)
O5 Mn3B O7 87.6(4)
O6 Mn3B Dy1 41.3(2)
N3 Mn3B Dy1 69.2(2)
O18B Mn3B Dy1 82.7(10)
O5 Mn3B Dy1 114.8(3)
O7 Mn3B Dy1 150.6(4)
O6 Mn3B K1 41.3(3)
N3 Mn3B K1 56.7(3)
O18B Mn3B K1 142.7(10)
O5 Mn3B K1 93.4(4)
O7 Mn3B K1 101.8(5)
Dy1 Mn3B K1 60.17(12)
C43B O17B Dy1 132(3)
C43B O18B Mn3B 124(2)
O18B C43B O17B 126(3)
O18B C43B C44B 115(2)
O17B C43B C44B 120(3)
C45B C44B C49B 124(3)
C45B C44B C43B 117(3)
C49B C44B C43B 118(3)
C44B C45B C46B 118(3)
C44B C45B H45B 120.8
C46B C45B H45B 120.8
C47B C46B C45B 115(3)
C47B C46B H46B 122.5
C45B C46B H46B 122.5
C48B C47B C46B 126(3)
C48B C47B H47B 117.2
C46B C47B H47B 117.2
C47B C48B C49B 119(3)
C47B C48B H48B 120.4
C49B C48B H48B 120.4
C44B C49B C48B 116(3)
C44B C49B H49B 122.2
C48B C49B H49B 122.2
C1 O1 Mn1 130.6(3)
C7 O2 Mn2 112.6(2)
N1 O3 Mn2 112.99(19)
N1 O3 Dy1 122.78(19)
Mn2 O3 Dy1 119.03(12)
N1 O3 K1 101.37(19)
Mn2 O3 K1 102.85(11)
Dy1 O3 K1 89.18(8)
C8 O4 Mn2 129.4(3)
C14 O5 Mn3 112.6(2)
C14 O5 Mn3B 108.8(3)
N2 O6 Mn3B 116.1(3)
N2 O6 Mn3 113.3(2)
N2 O6 Dy1 117.6(2)
Mn3B O6 Dy1 108.0(4)
Mn3 O6 Dy1 121.83(13)
N2 O6 K1 108.1(2)
Mn3B O6 K1 114.0(4)
Mn3 O6 K1 98.99(13)
Dy1 O6 K1 90.53(9)
C15 O7 Mn3 126.4(3)
C15 O7 Mn3B 116.9(4)
C21 O8 Mn4 112.4(3)
N3 O9 Mn4 112.9(2)
N3 O9 Dy1 118.3(2)
Mn4 O9 Dy1 119.74(12)
N3 O9 K1 103.5(2)
Mn4 O9 K1 103.59(12)
Dy1 O9 K1 93.59(9)
C22 O10 Mn4 130.4(3)
C28 O11 Mn1 112.1(2)
N4 O12 Mn1 112.72(18)
N4 O12 Dy1 121.73(18)
Mn1 O12 Dy1 120.22(12)
N4 O12 K1 99.45(18)
Mn1 O12 K1 103.92(11)
Dy1 O12 K1 90.32(8)
C29 O13 Dy1 141.0(3)
C29 O14 Mn1 122.9(3)
C36 O15 Dy1 139.6(3)
C36 O16 Mn2 122.1(3)
C50 O19 Dy1 142.8(3)
C50 O20 Mn4 124.8(3)
Mn1 O21 K1 96.30(11)
Mn1 O21 H21A 113(4)
K1 O21 H21A 118(2)
Mn1 O21 H21B 114(4)
K1 O21 H21B 118(2)
H21A O21 H21B 99(3)
Mn2 O22 K1 99.63(11)
Mn2 O22 H22A 108(4)
K1 O22 H22A 123(2)
Mn2 O22 H22B 104(4)
K1 O22 H22B 121(2)
H22A O22 H22B 100(3)
Mn4 O24 K1 93.00(12)
Mn4 O24 H24A 99(5)
K1 O24 H24A 123(3)
Mn4 O24 H24B 88(5)
K1 O24 H24B 133(4)
H24A O24 H24B 103(3)
H30A O30 H30B 108(5)
C7 N1 O3 112.1(3)
C7 N1 Mn1 131.6(3)
O3 N1 Mn1 115.7(2)
C14 N2 O6 112.1(3)
C14 N2 Mn2 130.5(3)
O6 N2 Mn2 115.8(2)
C21 N3 O9 112.3(3)
C21 N3 Mn3 129.8(3)
O9 N3 Mn3 117.4(2)
C21 N3 Mn3B 132.5(3)
O9 N3 Mn3B 113.5(3)
C21 N3 K1 123.7(3)
O9 N3 K1 52.85(17)
Mn3 N3 K1 83.74(11)
Mn3B N3 K1 94.0(3)
C28 N4 O12 112.7(3)
C28 N4 Mn4 130.8(3)
O12 N4 Mn4 116.1(2)
C28 N4 K1 121.3(2)
O12 N4 K1 56.74(15)
Mn4 N4 K1 82.35(10)
C57 N5 C58 119.9(4)
C57 N5 C59 121.7(5)
C58 N5 C59 118.0(5)
C60 N6 C61 121.3(5)
C60 N6 C62 120.4(6)
C61 N6 C62 118.3(6)
O1 C1 C2 117.5(4)
O1 C1 C6 124.8(3)
C2 C1 C6 117.7(3)
C3 C2 C1 121.2(4)
C3 C2 H2 119.4
C1 C2 H2 119.4
C2 C3 C4 120.6(4)
C2 C3 H3 119.7
C4 C3 H3 119.7
C5 C4 C3 119.1(4)
C5 C4 H4 120.5
C3 C4 H4 120.5
C4 C5 C6 121.3(4)
C4 C5 H5 119.3
C6 C5 H5 119.3
C5 C6 C1 119.9(3)
C5 C6 C7 117.2(4)
C1 C6 C7 122.9(3)
O2 C7 N1 120.7(3)
O2 C7 C6 120.0(3)
N1 C7 C6 119.2(3)
O4 C8 C9 117.5(4)
O4 C8 C13 124.1(3)
C9 C8 C13 118.4(4)
C10 C9 C8 120.8(4)
C10 C9 H9 119.6
C8 C9 H9 119.6
C9 C10 C11 120.6(4)
C9 C10 H10 119.7
C11 C10 H10 119.7
C12 C11 C10 119.2(4)
C12 C11 H11 120.4
C10 C11 H11 120.4
C11 C12 C13 121.0(4)
C11 C12 H12 119.5
C13 C12 H12 119.5
C12 C13 C8 119.9(3)
C12 C13 C14 117.2(4)
C8 C13 C14 122.8(3)
O5 C14 N2 120.5(3)
O5 C14 C13 120.7(3)
N2 C14 C13 118.7(4)
O7 C15 C16 117.7(4)
O7 C15 C20 123.7(4)
C16 C15 C20 118.6(4)
C17 C16 C15 120.6(4)
C17 C16 H16 119.7
C15 C16 H16 119.7
C16 C17 C18 120.9(4)
C16 C17 H17 119.6
C18 C17 H17 119.6
C19 C18 C17 119.1(4)
C19 C18 H18 120.4
C17 C18 H18 120.4
C18 C19 C20 121.0(4)
C18 C19 H19 119.5
C20 C19 H19 119.5
C19 C20 C15 119.8(4)
C19 C20 C21 117.3(4)
C15 C20 C21 122.9(4)
O8 C21 N3 120.5(4)
O8 C21 C20 120.4(4)
N3 C21 C20 119.1(4)
O10 C22 C23 117.1(3)
O10 C22 C27 124.7(3)
C23 C22 C27 118.2(3)
C24 C23 C22 121.3(4)
C24 C23 H23 119.4
C22 C23 H23 119.4
C23 C24 C25 120.5(4)
C23 C24 H24 119.7
C25 C24 H24 119.7
C26 C25 C24 119.5(4)
C26 C25 H25 120.3
C24 C25 H25 120.3
C25 C26 C27 120.9(4)
C25 C26 H26 119.5
C27 C26 H26 119.5
C26 C27 C22 119.6(3)
C26 C27 C28 117.4(3)
C22 C27 C28 123.0(3)
O11 C28 N4 120.5(3)
O11 C28 C27 119.7(3)
N4 C28 C27 119.8(3)
O13 C29 O14 125.4(4)
O13 C29 C30 116.6(4)
O14 C29 C30 118.0(4)
C31 C30 C35 119.3(4)
C31 C30 C29 120.0(4)
C35 C30 C29 120.8(4)
C30 C31 C32 120.7(4)
C30 C31 H31 119.6
C32 C31 H31 119.6
C33 C32 C31 119.4(5)
C33 C32 H32 120.3
C31 C32 H32 120.3
C32 C33 C34 120.8(5)
C32 C33 H33 119.6
C34 C33 H33 119.6
C33 C34 C35 119.3(4)
C33 C34 H34 120.4
C35 C34 H34 120.4
C34 C35 C30 120.5(4)
C34 C35 H35 119.8
C30 C35 H35 119.8
O16 C36 O15 124.4(4)
O16 C36 C37 118.6(4)
O15 C36 C37 116.9(4)
C42 C37 C38 118.3(5)
C42 C37 C36 122.0(4)
C38 C37 C36 119.7(4)
C39 C38 C37 120.5(5)
C39 C38 H38 119.7
C37 C38 H38 119.7
C40 C39 C38 120.1(6)
C40 C39 H39 119.9
C38 C39 H39 119.9
C39 C40 C41 119.6(6)
C39 C40 H40 120.2
C41 C40 H40 120.2
C42 C41 C40 120.1(5)
C42 C41 H41 119.9
C40 C41 H41 119.9
C37 C42 C41 121.2(5)
C37 C42 H42 119.4
C41 C42 H42 119.4
O20 C50 O19 125.3(4)
O20 C50 C56 118.4(3)
O19 C50 C56 116.3(4)
C56 C51 C52 120.3(5)
C56 C51 H51 119.8
C52 C51 H51 119.8
C53 C52 C51 119.6(6)
C53 C52 H52 120.2
C51 C52 H52 120.2
C54 C53 C52 120.3(5)
C54 C53 H53 119.9
C52 C53 H53 119.9
C53 C54 C55 121.2(5)
C53 C54 H54 119.4
C55 C54 H54 119.4
C56 C55 C54 118.8(5)
C56 C55 H55 120.6
C54 C55 H55 120.6
C51 C56 C55 119.8(4)
C51 C56 C50 120.1(4)
C55 C56 C50 120.2(4)
O25 C57 N5 125.4(4)
O25 C57 H57 117.3
N5 C57 H57 117.3
N5 C58 H58A 109.5
N5 C58 H58B 109.5
H58A C58 H58B 109.5
N5 C58 H58C 109.5
H58A C58 H58C 109.5
H58B C58 H58C 109.5
N5 C59 H59A 109.5
N5 C59 H59B 109.5
H59A C59 H59B 109.5
N5 C59 H59C 109.5
H59A C59 H59C 109.5
H59B C59 H59C 109.5
O26 C60 N6 125.5(5)
O26 C60 H60 117.2
N6 C60 H60 117.2
N6 C61 H61A 109.5
N6 C61 H61B 109.5
H61A C61 H61B 109.5
N6 C61 H61C 109.5
H61A C61 H61C 109.5
H61B C61 H61C 109.5
N6 C62 H62A 109.5
N6 C62 H62B 109.5
H62A C62 H62B 109.5
N6 C62 H62C 109.5
H62A C62 H62C 109.5
H62B C62 H62C 109.5
O28 C66 N8 122.7(10)
O28 C66 H66 118.6
N8 C66 H66 118.6
C66 N8 C68 120.0(7)
C66 N8 C67 122.9(8)
C68 N8 C67 117.1(6)
N8 C67 H67A 109.5
N8 C67 H67B 109.5
H67A C67 H67B 109.5
N8 C67 H67C 109.5
H67A C67 H67C 109.5
H67B C67 H67C 109.5
N8 C68 H68A 109.5
N8 C68 H68B 109.5
H68A C68 H68B 109.5
N8 C68 H68C 109.5
H68A C68 H68C 109.5
H68B C68 H68C 109.5
H29A O29 H29B 104(4)
O28B C66B N8B 114(3)
O28B C66B H66A 122.9
N8B C66B H66A 122.9
C66B N8B C68B 123(2)
C66B N8B C67B 115(2)
C68B N8B C67B 122(2)
N8B C67B H67D 109.5
N8B C67B H67E 109.5
H67D C67B H67E 109.5
N8B C67B H67F 109.5
H67D C67B H67F 109.5
H67E C67B H67F 109.5
N8B C68B H68D 109.5
N8B C68B H68E 109.5
H68D C68B H68E 109.5
N8B C68B H68F 109.5
H68D C68B H68F 109.5
H68E C68B H68F 109.5
O27 C63 N7 125.6(9)
O27 C63 H63 117.2
N7 C63 H63 117.2
C63 N7 C65 121.6(8)
C63 N7 C64 117.3(11)
C65 N7 C64 121.0(8)
N7 C64 H64A 109.5
N7 C64 H64B 109.5
H64A C64 H64B 109.5
N7 C64 H64C 109.5
H64A C64 H64C 109.5
H64B C64 H64C 109.5
N7 C65 H65A 109.5
N7 C65 H65B 109.5
H65A C65 H65B 109.5
N7 C65 H65C 109.5
H65A C65 H65C 109.5
H65B C65 H65C 109.5
O27B C63B N7B 124(3)
O27B C63B H63B 118.0
N7B C63B H63B 118.0
C63B N7B C65B 119(3)
C63B N7B C64B 116(3)
C65B N7B C64B 121(3)
N7B C64B H64D 109.5
N7B C64B H64E 109.5
H64D C64B H64E 109.5
N7B C64B H64F 109.5
H64D C64B H64F 109.5
H64E C64B H64F 109.5
N7B C65B H65D 109.5
N7B C65B H65E 109.5
H65D C65B H65E 109.5
N7B C65B H65F 109.5
H65D C65B H65F 109.5
H65E C65B H65F 109.5

loop_
_geom_bond_atom_site_label_1
_geom_bond_atom_site_label_2
_geom_bond_distance
Dy1 O19 2.267(3)
Dy1 O13 2.277(3)
Dy1 O17 2.286(3)
Dy1 O15 2.290(3)
Dy1 O17B 2.40(3)
Dy1 O6 2.417(3)
Dy1 O3 2.421(3)
Dy1 O9 2.437(3)
Dy1 O12 2.442(2)
Dy1 Mn3B 3.484(9)
Dy1 K1 3.8242(12)
Mn1 O1 1.850(3)
Mn1 O12 1.909(3)
Mn1 O11 1.951(3)
Mn1 N1 1.963(3)
Mn1 O14 2.175(3)
Mn1 O21 2.441(4)
Mn1 K1 3.8617(12)
Mn2 O4 1.849(3)
Mn2 O3 1.911(3)
Mn2 O2 1.947(3)
Mn2 N2 1.966(3)
Mn2 O16 2.194(4)
Mn2 O22 2.373(4)
Mn2 K1 3.8945(13)
Mn4 O10 1.844(3)
Mn4 O9 1.910(3)
Mn4 O8 1.948(3)
Mn4 N4 1.965(3)
Mn4 O20 2.175(3)
Mn4 O24 2.431(4)
Mn4 K1 3.7410(11)
K1 O22 2.716(3)
K1 O23 2.718(5)
K1 O24 2.719(4)
K1 O21 2.737(4)
K1 O9 2.799(3)
K1 O12 2.929(3)
K1 O6 2.941(3)
K1 O3 2.995(3)
K1 N3 3.415(4)
K1 N4 3.456(3)
K1 Mn3 3.7520(14)
Mn3 O7 1.872(3)
Mn3 O6 1.916(3)
Mn3 O5 1.954(3)
Mn3 N3 1.971(3)
Mn3 O18 2.134(5)
Mn3 O23 2.345(6)
O17 C43 1.262(6)
O18 C43 1.257(8)
C43 C44 1.519(8)
C44 C45 1.387(10)
C44 C49 1.393(8)
C45 C46 1.412(9)
C45 H45 0.9500
C46 C47 1.379(12)
C46 H46 0.9500
C47 C48 1.347(13)
C47 H47 0.9500
C48 C49 1.422(10)
C48 H48 0.9500
C49 H49 0.9500
O23 H23A 0.89(2)
O23 H23B 0.87(3)
O23 H23C 0.8560
Mn3B O6 1.870(8)
Mn3B N3 1.998(9)
Mn3B O18B 2.10(2)
Mn3B O5 2.100(9)
Mn3B O7 2.174(11)
O17B C43B 1.27(2)
O18B C43B 1.25(3)
C43B C44B 1.52(2)
C44B C45B 1.38(3)
C44B C49B 1.39(3)
C45B C46B 1.42(3)
C45B H45B 0.9500
C46B C47B 1.38(3)
C46B H46B 0.9500
C47B C48B 1.37(3)
C47B H47B 0.9500
C48B C49B 1.41(3)
C48B H48B 0.9500
C49B H49B 0.9500
O1 C1 1.329(5)
O2 C7 1.294(4)
O3 N1 1.426(4)
O4 C8 1.335(5)
O5 C14 1.288(5)
O6 N2 1.410(4)
O7 C15 1.340(5)
O8 C21 1.288(5)
O9 N3 1.410(4)
O10 C22 1.328(5)
O11 C28 1.295(4)
O12 N4 1.415(4)
O13 C29 1.254(5)
O14 C29 1.254(5)
O15 C36 1.266(5)
O16 C36 1.254(5)
O19 C50 1.259(4)
O20 C50 1.249(5)
O21 H21A 0.89(2)
O21 H21B 0.86(2)
O22 H22A 0.87(2)
O22 H22B 0.87(2)
O24 H24A 0.86(2)
O24 H24B 0.86(3)
O25 C57 1.241(6)
O26 C60 1.239(7)
O30 H30A 0.83(3)
O30 H30B 0.87(3)
N1 C7 1.312(4)
N2 C14 1.321(5)
N3 C21 1.326(5)
N4 C28 1.312(4)
N5 C57 1.319(6)
N5 C58 1.445(7)
N5 C59 1.454(7)
N6 C60 1.325(7)
N6 C61 1.449(8)
N6 C62 1.465(8)
C1 C2 1.412(5)
C1 C6 1.413(5)
C2 C3 1.384(6)
C2 H2 0.9500
C3 C4 1.389(7)
C3 H3 0.9500
C4 C5 1.385(5)
C4 H4 0.9500
C5 C6 1.398(5)
C5 H5 0.9500
C6 C7 1.474(5)
C8 C9 1.404(5)
C8 C13 1.409(5)
C9 C10 1.387(6)
C9 H9 0.9500
C10 C11 1.401(7)
C10 H10 0.9500
C11 C12 1.377(6)
C11 H11 0.9500
C12 C13 1.407(5)
C12 H12 0.9500
C13 C14 1.467(5)
C15 C16 1.402(6)
C15 C20 1.415(5)
C16 C17 1.383(6)
C16 H16 0.9500
C17 C18 1.397(6)
C17 H17 0.9500
C18 C19 1.382(5)
C18 H18 0.9500
C19 C20 1.400(5)
C19 H19 0.9500
C20 C21 1.466(6)
C22 C23 1.403(5)
C22 C27 1.417(5)
C23 C24 1.385(6)
C23 H23 0.9500
C24 C25 1.394(7)
C24 H24 0.9500
C25 C26 1.382(5)
C25 H25 0.9500
C26 C27 1.411(5)
C26 H26 0.9500
C27 C28 1.473(5)
C29 C30 1.513(6)
C30 C31 1.380(6)
C30 C35 1.398(6)
C31 C32 1.391(7)
C31 H31 0.9500
C32 C33 1.383(7)
C32 H32 0.9500
C33 C34 1.387(7)
C33 H33 0.9500
C34 C35 1.388(6)
C34 H34 0.9500
C35 H35 0.9500
C36 C37 1.511(6)
C37 C42 1.381(6)
C37 C38 1.401(7)
C38 C39 1.400(9)
C38 H38 0.9500
C39 C40 1.376(9)
C39 H39 0.9500
C40 C41 1.391(8)
C40 H40 0.9500
C41 C42 1.388(7)
C41 H41 0.9500
C42 H42 0.9500
C50 C56 1.516(6)
C51 C56 1.387(7)
C51 C52 1.396(6)
C51 H51 0.9500
C52 C53 1.386(9)
C52 H52 0.9500
C53 C54 1.360(10)
C53 H53 0.9500
C54 C55 1.402(7)
C54 H54 0.9500
C55 C56 1.397(6)
C55 H55 0.9500
C57 H57 0.9500
C58 H58A 0.9800
C58 H58B 0.9800
C58 H58C 0.9800
C59 H59A 0.9800
C59 H59B 0.9800
C59 H59C 0.9800
C60 H60 0.9500
C61 H61A 0.9800
C61 H61B 0.9800
C61 H61C 0.9800
C62 H62A 0.9800
C62 H62B 0.9800
C62 H62C 0.9800
O28 C66 1.277(12)
C66 N8 1.316(11)
C66 H66 0.9500
N8 C68 1.431(10)
N8 C67 1.474(9)
C67 H67A 0.9800
C67 H67B 0.9800
C67 H67C 0.9800
C68 H68A 0.9800
C68 H68B 0.9800
C68 H68C 0.9800
O29 H29A 0.89(2)
O29 H29B 0.84(3)
O28B C66B 1.33(2)
C66B N8B 1.33(2)
C66B H66A 0.9500
N8B C68B 1.40(2)
N8B C67B 1.48(2)
C67B H67D 0.9800
C67B H67E 0.9800
C67B H67F 0.9800
C68B H68D 0.9800
C68B H68E 0.9800
C68B H68F 0.9800
O27 C63 1.224(10)
C63 N7 1.337(11)
C63 H63 0.9500
N7 C65 1.424(16)
N7 C64 1.472(12)
C64 H64A 0.9800
C64 H64B 0.9800
C64 H64C 0.9800
C65 H65A 0.9800
C65 H65B 0.9800
C65 H65C 0.9800
O27B C63B 1.21(2)
C63B N7B 1.34(3)
C63B H63B 0.9500
N7B C65B 1.42(4)
N7B C64B 1.48(3)
C64B H64D 0.9800
C64B H64E 0.9800
C64B H64F 0.9800
C65B H65D 0.9800
C65B H65E 0.9800
C65B H65F 0.9800

loop_
_geom_hbond_atom_site_label_D
_geom_hbond_atom_site_label_H
_geom_hbond_atom_site_label_A
_geom_hbond_distance_DH
_geom_hbond_distance_HA
_geom_hbond_distance_DA
_geom_hbond_angle_DHA
O21 H21B O26 0.86(2) 2.09(3) 2.806(5) 140(3)
O24 H24B O28 0.86(3) 2.02(5) 2.771(7) 145(7)
O24 H24B O28B 0.86(3) 2.10(5) 2.85(2) 145(6)
O23 H23B O29 0.87(3) 1.80(5) 2.547(9) 142(6)
O23 H23A O27B 0.89(2) 1.81(3) 2.60(4) 147(4)
O23 H23C O5 0.86 2.12 2.946(6) 162.8
O29 H29B O28 0.84(3) 2.10(3) 2.787(12) 139(5)
O22 H22B O27 0.87(2) 1.89(3) 2.662(8) 148(3)
O22 H22B O27B 0.87(2) 2.14(5) 2.86(3) 141(3)

loop_
_geom_torsion_atom_site_label_1
_geom_torsion_atom_site_label_2
_geom_torsion_atom_site_label_3
_geom_torsion_atom_site_label_4
_geom_torsion
Mn3 O18 C43 O17 -16.4(7)
Mn3 O18 C43 C44 163.3(3)
Dy1 O17 C43 O18 50.5(8)
Dy1 O17 C43 C44 -129.2(5)
O18 C43 C44 C45 -162.4(5)
O17 C43 C44 C45 17.4(7)
O18 C43 C44 C49 13.9(7)
O17 C43 C44 C49 -166.4(5)
C49 C44 C45 C46 -0.3(9)
C43 C44 C45 C46 175.9(6)
C44 C45 C46 C47 1.0(11)
C45 C46 C47 C48 -1.5(11)
C46 C47 C48 C49 1.2(11)
C45 C44 C49 C48 0.1(9)
C43 C44 C49 C48 -176.2(5)
C47 C48 C49 C44 -0.5(9)
Mn3B O18B C43B O17B -11(8)
Mn3B O18B C43B C44B 171(4)
Dy1 O17B C43B O18B 44(8)
Dy1 O17B C43B C44B -138(4)
O18B C43B C44B C45B -174(6)
O17B C43B C44B C45B 8(8)
O18B C43B C44B C49B 19(8)
O17B C43B C44B C49B -159(5)
C49B C44B C45B C46B -19(10)
C43B C44B C45B C46B 174(6)
C44B C45B C46B C47B 16(10)
C45B C46B C47B C48B -7(13)
C46B C47B C48B C49B 0(14)
C45B C44B C49B C48B 11(10)
C43B C44B C49B C48B 177(6)
C47B C48B C49B C44B -1(12)
O11 Mn1 O1 C1 168.3(3)
N1 Mn1 O1 C1 -0.4(4)
O14 Mn1 O1 C1 -100.8(4)
O21 Mn1 O1 C1 84.8(4)
K1 Mn1 O1 C1 59.1(4)
O2 Mn2 O4 C8 -173.7(4)
N2 Mn2 O4 C8 15.1(4)
O16 Mn2 O4 C8 -82.8(4)
O22 Mn2 O4 C8 102.2(4)
K1 Mn2 O4 C8 76.8(4)
N3 Mn3B O6 N2 164.9(3)
O18B Mn3B O6 N2 -79.9(13)
O5 Mn3B O6 N2 17.5(6)
O7 Mn3B O6 N2 90.5(7)
Dy1 Mn3B O6 N2 -134.5(5)
K1 Mn3B O6 N2 126.5(5)
N3 Mn3B O6 Mn3 78.6(8)
O18B Mn3B O6 Mn3 -166.2(15)
O5 Mn3B O6 Mn3 -68.7(7)
O7 Mn3B O6 Mn3 4.2(2)
Dy1 Mn3B O6 Mn3 139.2(6)
K1 Mn3B O6 Mn3 40.3(7)
N3 Mn3B O6 Dy1 -60.6(5)
O18B Mn3B O6 Dy1 54.6(12)
O5 Mn3B O6 Dy1 152.1(3)
O7 Mn3B O6 Dy1 -135.0(5)
K1 Mn3B O6 Dy1 -98.93(19)
N3 Mn3B O6 K1 38.3(5)
O18B Mn3B O6 K1 153.6(12)
O5 Mn3B O6 K1 -109.0(3)
O7 Mn3B O6 K1 -36.1(7)
Dy1 Mn3B O6 K1 98.93(19)
O5 Mn3 O7 C15 -156.1(4)
N3 Mn3 O7 C15 26.2(5)
O18 Mn3 O7 C15 -67.3(4)
O23 Mn3 O7 C15 118.5(4)
K1 Mn3 O7 C15 86.5(5)
O5 Mn3 O7 Mn3B -99.3(7)
N3 Mn3 O7 Mn3B 83.1(7)
O18 Mn3 O7 Mn3B -10.5(7)
O23 Mn3 O7 Mn3B 175.4(7)
K1 Mn3 O7 Mn3B 143.3(7)
O8 Mn4 O10 C22 175.6(4)
N4 Mn4 O10 C22 2.7(4)
O20 Mn4 O10 C22 -95.0(4)
O24 Mn4 O10 C22 90.1(4)
K1 Mn4 O10 C22 63.6(4)
Mn2 O3 N1 C7 2.2(4)
Dy1 O3 N1 C7 -152.0(3)
K1 O3 N1 C7 111.6(3)
Mn2 O3 N1 Mn1 -170.20(15)
Dy1 O3 N1 Mn1 35.6(3)
K1 O3 N1 Mn1 -60.8(2)
Mn3B O6 N2 C14 -15.8(7)
Mn3 O6 N2 C14 5.0(4)
Dy1 O6 N2 C14 -145.9(3)
K1 O6 N2 C14 113.7(3)
Mn3B O6 N2 Mn2 177.1(5)
Mn3 O6 N2 Mn2 -162.17(18)
Dy1 O6 N2 Mn2 47.0(3)
K1 O6 N2 Mn2 -53.5(3)
Mn4 O9 N3 C21 4.9(5)
Dy1 O9 N3 C21 -142.1(3)
K1 O9 N3 C21 116.2(3)
Mn4 O9 N3 Mn3 -168.12(19)
Dy1 O9 N3 Mn3 44.9(3)
K1 O9 N3 Mn3 -56.8(3)
Mn4 O9 N3 Mn3B 172.2(5)
Dy1 O9 N3 Mn3B 25.2(5)
K1 O9 N3 Mn3B -76.5(5)
Mn4 O9 N3 K1 -111.3(2)
Dy1 O9 N3 K1 101.65(19)
Mn1 O12 N4 C28 4.0(4)
Dy1 O12 N4 C28 -150.1(2)
K1 O12 N4 C28 113.6(3)
Mn1 O12 N4 Mn4 -169.63(14)
Dy1 O12 N4 Mn4 36.2(3)
K1 O12 N4 Mn4 -60.1(2)
Mn1 O12 N4 K1 -109.52(18)
Dy1 O12 N4 K1 96.29(18)
Mn1 O1 C1 C2 174.6(3)
Mn1 O1 C1 C6 -4.9(6)
O1 C1 C2 C3 178.3(4)
C6 C1 C2 C3 -2.2(6)
C1 C2 C3 C4 -0.7(7)
C2 C3 C4 C5 2.2(7)
C3 C4 C5 C6 -0.7(7)
C4 C5 C6 C1 -2.2(6)
C4 C5 C6 C7 176.6(4)
O1 C1 C6 C5 -176.9(4)
C2 C1 C6 C5 3.6(6)
O1 C1 C6 C7 4.3(6)
C2 C1 C6 C7 -175.1(4)
Mn2 O2 C7 N1 -3.9(5)
Mn2 O2 C7 C6 178.2(3)
O3 N1 C7 O2 1.2(5)
Mn1 N1 C7 O2 172.0(3)
O3 N1 C7 C6 179.1(3)
Mn1 N1 C7 C6 -10.1(6)
C5 C6 C7 O2 2.1(6)
C1 C6 C7 O2 -179.1(4)
C5 C6 C7 N1 -175.8(4)
C1 C6 C7 N1 3.0(6)
Mn2 O4 C8 C9 162.1(3)
Mn2 O4 C8 C13 -20.7(7)
O4 C8 C9 C10 176.9(4)
C13 C8 C9 C10 -0.4(7)
C8 C9 C10 C11 0.1(7)
C9 C10 C11 C12 0.2(7)
C10 C11 C12 C13 -0.2(7)
C11 C12 C13 C8 -0.1(6)
C11 C12 C13 C14 179.6(4)
O4 C8 C13 C12 -176.8(4)
C9 C8 C13 C12 0.4(6)
O4 C8 C13 C14 3.5(7)
C9 C8 C13 C14 -179.3(4)
Mn3 O5 C14 N2 -4.2(6)
Mn3B O5 C14 N2 13.9(7)
Mn3 O5 C14 C13 178.9(3)
Mn3B O5 C14 C13 -163.0(5)
O6 N2 C14 O5 -0.5(6)
Mn2 N2 C14 O5 164.3(3)
O6 N2 C14 C13 176.6(4)
Mn2 N2 C14 C13 -18.7(6)
C12 C13 C14 O5 12.8(6)
C8 C13 C14 O5 -167.4(4)
C12 C13 C14 N2 -164.2(4)
C8 C13 C14 N2 15.5(6)
Mn3 O7 C15 C16 152.7(4)
Mn3B O7 C15 C16 138.0(5)
Mn3 O7 C15 C20 -30.3(7)
Mn3B O7 C15 C20 -45.0(7)
O7 C15 C16 C17 178.3(5)
C20 C15 C16 C17 1.1(8)
C15 C16 C17 C18 -0.9(8)
C16 C17 C18 C19 0.0(7)
C17 C18 C19 C20 0.7(7)
C18 C19 C20 C15 -0.4(7)
C18 C19 C20 C21 177.4(4)
O7 C15 C20 C19 -177.4(4)
C16 C15 C20 C19 -0.5(7)
O7 C15 C20 C21 4.8(8)
C16 C15 C20 C21 -178.2(5)
Mn4 O8 C21 N3 -0.9(6)
Mn4 O8 C21 C20 -177.2(3)
O9 N3 C21 O8 -2.6(6)
Mn3 N3 C21 O8 169.3(3)
Mn3B N3 C21 O8 -166.8(6)
K1 N3 C21 O8 56.6(6)
O9 N3 C21 C20 173.7(4)
Mn3 N3 C21 C20 -14.4(7)
Mn3B N3 C21 C20 9.6(9)
K1 N3 C21 C20 -127.0(4)
C19 C20 C21 O8 15.9(7)
C15 C20 C21 O8 -166.4(5)
C19 C20 C21 N3 -160.5(4)
C15 C20 C21 N3 17.3(7)
Mn4 O10 C22 C23 174.7(3)
Mn4 O10 C22 C27 -5.2(6)
O10 C22 C23 C24 -179.8(4)
C27 C22 C23 C24 0.1(7)
C22 C23 C24 C25 -0.6(7)
C23 C24 C25 C26 0.6(7)
C24 C25 C26 C27 -0.1(7)
C25 C26 C27 C22 -0.3(6)
C25 C26 C27 C28 179.0(4)
O10 C22 C27 C26 -179.8(4)
C23 C22 C27 C26 0.3(6)
O10 C22 C27 C28 0.9(6)
C23 C22 C27 C28 -179.0(4)
Mn1 O11 C28 N4 -3.6(4)
Mn1 O11 C28 C27 177.2(3)
O12 N4 C28 O11 -0.2(5)
Mn4 N4 C28 O11 172.3(3)
K1 N4 C28 O11 63.6(4)
O12 N4 C28 C27 179.0(3)
Mn4 N4 C28 C27 -8.5(5)
K1 N4 C28 C27 -117.2(3)
C26 C27 C28 O11 5.7(5)
C22 C27 C28 O11 -175.0(4)
C26 C27 C28 N4 -173.5(4)
C22 C27 C28 N4 5.8(6)
Dy1 O13 C29 O14 50.5(6)
Dy1 O13 C29 C30 -129.8(4)
Mn1 O14 C29 O13 -2.2(6)
Mn1 O14 C29 C30 178.1(3)
O13 C29 C30 C31 15.4(6)
O14 C29 C30 C31 -164.9(4)
O13 C29 C30 C35 -163.9(4)
O14 C29 C30 C35 15.8(6)
C35 C30 C31 C32 0.2(8)
C29 C30 C31 C32 -179.1(5)
C30 C31 C32 C33 0.8(10)
C31 C32 C33 C34 -0.8(9)
C32 C33 C34 C35 -0.3(7)
C33 C34 C35 C30 1.3(6)
C31 C30 C35 C34 -1.2(7)
C29 C30 C35 C34 178.1(4)
Mn2 O16 C36 O15 -8.2(5)
Mn2 O16 C36 C37 172.8(3)
Dy1 O15 C36 O16 56.3(7)
Dy1 O15 C36 C37 -124.7(4)
O16 C36 C37 C42 11.8(6)
O15 C36 C37 C42 -167.2(4)
O16 C36 C37 C38 -168.6(5)
O15 C36 C37 C38 12.3(6)
C42 C37 C38 C39 -1.9(9)
C36 C37 C38 C39 178.6(6)
C37 C38 C39 C40 1.7(12)
C38 C39 C40 C41 -0.4(11)
C39 C40 C41 C42 -0.5(9)
C38 C37 C42 C41 0.9(7)
C36 C37 C42 C41 -179.6(4)
C40 C41 C42 C37 0.3(7)
Mn4 O20 C50 O19 -4.6(6)
Mn4 O20 C50 C56 175.8(2)
Dy1 O19 C50 O20 43.3(7)
Dy1 O19 C50 C56 -137.1(4)
C56 C51 C52 C53 0.6(7)
C51 C52 C53 C54 -1.1(7)
C52 C53 C54 C55 1.0(7)
C53 C54 C55 C56 -0.5(7)
C52 C51 C56 C55 -0.2(7)
C52 C51 C56 C50 179.5(4)
C54 C55 C56 C51 0.1(6)
C54 C55 C56 C50 -179.5(4)
O20 C50 C56 C51 -164.8(4)
O19 C50 C56 C51 15.6(5)
O20 C50 C56 C55 14.8(5)
O19 C50 C56 C55 -164.8(4)
C58 N5 C57 O25 4.1(8)
C59 N5 C57 O25 176.5(5)
C61 N6 C60 O26 -0.5(9)
C62 N6 C60 O26 176.9(5)
O28 C66 N8 C68 179.8(10)
O28 C66 N8 C67 -0.2(18)
O28B C66B N8B C68B -180(3)
O28B C66B N8B C67B -3(4)
O27 C63 N7 C65 -6(2)
O27 C63 N7 C64 179.4(11)
O27B C63B N7B C65B -19(7)
O27B C63B N7B C64B -174(4)
